data_7005547
loop_
_publ_author_name
'Schaub, Thomas'
'D\"oring, Christian'
'Radius, Udo'

_publ_section_title
;
 Efficient nickel mediated carbon-carbon bond cleavage of
 organonitriles.
;
_journal_issue 20
_journal_name_full 'Dalton transactions (Cambridge, England : 2003)'
_journal_page_first 1993
_journal_page_last 2002
_journal_paper_doi 10.1039/b702959d
_journal_year 2007
_chemical_formula_sum 'C29 H49 N5 Ni Si'
_chemical_formula_weight 554.53
_chemical_name_common (iPr2Im)2(CN)(SiMe3)Ni(ii)
_chemical_name_systematic
;
(iPr2Im)2(CN)(SiMe3)Ni(II)
;
_space_group_IT_number 14
_symmetry_cell_setting monoclinic
_symmetry_space_group_name_Hall '-P 2yn'
_symmetry_space_group_name_H-M 'P 1 21/n 1'
_atom_sites_solution_hydrogens geom
_atom_sites_solution_primary direct
_atom_sites_solution_secondary difmap
_audit_creation_method SHELXL-97
_cell_angle_alpha 90.00
_cell_angle_beta 104.665(10)
_cell_angle_gamma 90.00
_cell_formula_units_Z 4
_cell_length_a 14.8825(12)
_cell_length_b 9.7080(5)
_cell_length_c 23.203(2)
_cell_measurement_reflns_used 6213
_cell_measurement_temperature 203(2)
_cell_measurement_theta_max 25.95
_cell_measurement_theta_min 1.85
_cell_volume 3243.1(4)
_computing_cell_refinement 'STOE X-AREA'
_computing_data_collection 'STOE X-AREA'
_computing_data_reduction 'STOE X-RED'
_computing_molecular_graphics 'SHELXL-97 (Sheldrick, 1997)'
_computing_publication_material 'SHELXL-97 (Sheldrick, 1997)'
_computing_structure_refinement 'SHELXL-97 (Sheldrick, 1997)'
_computing_structure_solution 'SHELXS-97 (Sheldrick, 1990)'
_diffrn_ambient_temperature 203(2)
_diffrn_measured_fraction_theta_full 0.832
_diffrn_measured_fraction_theta_max 0.822
_diffrn_measurement_device_type 'STOE IPDS 1'
_diffrn_measurement_method rotation
_diffrn_radiation_monochromator graphite
_diffrn_radiation_source 'fine-focus sealed tube'
_diffrn_radiation_type MoK\a
_diffrn_radiation_wavelength 0.71073
_diffrn_reflns_av_R_equivalents 0.0830
_diffrn_reflns_av_sigmaI/netI 0.0982
_diffrn_reflns_limit_h_max 18
_diffrn_reflns_limit_h_min -17
_diffrn_reflns_limit_k_max 11
_diffrn_reflns_limit_k_min -10
_diffrn_reflns_limit_l_max 26
_diffrn_reflns_limit_l_min -28
_diffrn_reflns_number 14855
_diffrn_reflns_theta_full 25.00
_diffrn_reflns_theta_max 25.97
_diffrn_reflns_theta_min 1.81
_exptl_absorpt_coefficient_mu 0.659
_exptl_absorpt_correction_type none
_exptl_crystal_colour colorless
_exptl_crystal_density_diffrn 1.136
_exptl_crystal_density_method 'not measured'
_exptl_crystal_description rod
_exptl_crystal_F_000 1200
_exptl_crystal_size_max 0.35
_exptl_crystal_size_mid 0.15
_exptl_crystal_size_min 0.10
_refine_diff_density_max 0.496
_refine_diff_density_min -0.267
_refine_diff_density_rms 0.060
_refine_ls_extinction_method none
_refine_ls_goodness_of_fit_ref 0.944
_refine_ls_hydrogen_treatment constr
_refine_ls_matrix_type full
_refine_ls_number_parameters 337
_refine_ls_number_reflns 5543
_refine_ls_number_restraints 0
_refine_ls_restrained_S_all 0.944
_refine_ls_R_factor_all 0.1096
_refine_ls_R_factor_gt 0.0504
_refine_ls_shift/su_max 0.065
_refine_ls_shift/su_mean 0.001
_refine_ls_structure_factor_coef Fsqd
_refine_ls_weighting_details 'w=1/[\s^2^(Fo^2^)+(0.0474P)^2^+0.0000P] where P=(Fo^2^+2Fc^2^)/3'
_refine_ls_weighting_scheme calc
_refine_ls_wR_factor_gt 0.0931
_refine_ls_wR_factor_ref 0.1107
_reflns_number_gt 3251
_reflns_number_total 5543
_reflns_threshold_expression >2sigma(I)
_cod_data_source_file b702959d.txt
_cod_data_source_block compound_11
_cod_depositor_comments
;
The following automatic conversions were performed:

'_refine_ls_weighting_scheme' value 'calc
w=1/[\s^2^(Fo^2^)+(0.0474P)^2^+0.0000P] where P=(Fo^2^+2Fc^2^)/3' was
changed to 'calc'. New tag '_refine_ls_weighting_details' was
created. The value of the new tag was set to
'w=1/[\s^2^(Fo^2^)+(0.0474P)^2^+0.0000P] where P=(Fo^2^+2Fc^2^)/3'.

Automatic conversion script
Id: cif_fix_values 3143 2015-03-26 13:38:13Z robertas 
;
_cod_original_sg_symbol_H-M P2(1)/n
_cod_database_code 7005547

loop_
_symmetry_equiv_pos_as_xyz
'x, y, z'
'-x+1/2, y+1/2, -z+1/2'
'-x, -y, -z'
'x-1/2, -y-1/2, z-1/2'

loop_
_atom_site_label
_atom_site_type_symbol
_atom_site_fract_x
_atom_site_fract_y
_atom_site_fract_z
_atom_site_U_iso_or_equiv
_atom_site_adp_type
_atom_site_occupancy
_atom_site_calc_flag
_atom_site_refinement_flags
_atom_site_disorder_assembly
_atom_site_disorder_group
Ni Ni 0.52733(3) 0.19051(5) 0.837706(19) 0.02711(13) Uani 1 d . . .
Si Si 0.63842(7) 0.33793(11) 0.82361(5) 0.0342(3) Uani 1 d . . .
C1 C 0.4532(2) 0.2449(4) 0.76273(15) 0.0280(8) Uani 1 d . . .
C2 C 0.3758(3) 0.2342(5) 0.66548(17) 0.0462(12) Uani 1 d . . .
H2 H 0.3582 0.2056 0.6255 0.055 Uiso 1 calc R . .
C3 C 0.3362(3) 0.3332(5) 0.68984(18) 0.0464(11) Uani 1 d . . .
H3 H 0.2852 0.3876 0.6704 0.056 Uiso 1 calc R . .
C4 C 0.3650(3) 0.4370(4) 0.79413(18) 0.0418(10) Uani 1 d . . .
H4 H 0.4196 0.4379 0.8289 0.050 Uiso 1 calc R . .
C5 C 0.2830(4) 0.3899(7) 0.8146(3) 0.0884(19) Uani 1 d . . .
H5A H 0.2287 0.3881 0.7811 0.133 Uiso 1 calc R . .
H5B H 0.2724 0.4526 0.8447 0.133 Uiso 1 calc R . .
H5C H 0.2946 0.2981 0.8314 0.133 Uiso 1 calc R . .
C6 C 0.3507(4) 0.5825(5) 0.7687(3) 0.0719(16) Uani 1 d . . .
H6A H 0.4025 0.6074 0.7525 0.108 Uiso 1 calc R . .
H6B H 0.3469 0.6466 0.8001 0.108 Uiso 1 calc R . .
H6C H 0.2935 0.5860 0.7374 0.108 Uiso 1 calc R . .
C7 C 0.5126(3) 0.0689(4) 0.70332(18) 0.0411(10) Uani 1 d . . .
H7 H 0.5678 0.0750 0.7375 0.049 Uiso 1 calc R . .
C8 C 0.4692(3) -0.0701(5) 0.7057(2) 0.0633(14) Uani 1 d . . .
H8A H 0.4496 -0.0783 0.7424 0.095 Uiso 1 calc R . .
H8B H 0.5143 -0.1415 0.7044 0.095 Uiso 1 calc R . .
H8C H 0.4158 -0.0803 0.6719 0.095 Uiso 1 calc R . .
C9 C 0.5451(3) 0.0883(6) 0.6473(2) 0.0722(15) Uani 1 d . . .
H9A H 0.4933 0.0743 0.6127 0.108 Uiso 1 calc R . .
H9B H 0.5936 0.0221 0.6466 0.108 Uiso 1 calc R . .
H9C H 0.5692 0.1809 0.6464 0.108 Uiso 1 calc R . .
C10 C 0.6109(2) 0.1321(4) 0.90940(15) 0.0296(8) Uani 1 d . . .
C11 C 0.7138(3) -0.0007(5) 0.97368(19) 0.0487(12) Uani 1 d . . .
H11 H 0.7580 -0.0698 0.9882 0.058 Uiso 1 calc R . .
C12 C 0.6809(3) 0.0884(5) 1.00649(18) 0.0465(11) Uani 1 d . . .
H12 H 0.6966 0.0942 1.0483 0.056 Uiso 1 calc R . .
C13 C 0.5593(3) 0.2761(4) 0.98381(17) 0.0415(10) Uani 1 d . . .
H13 H 0.5351 0.3358 0.9488 0.050 Uiso 1 calc R . .
C14 C 0.4774(3) 0.2098(5) 0.9997(2) 0.0577(12) Uani 1 d . . .
H14A H 0.4442 0.1528 0.9668 0.087 Uiso 1 calc R . .
H14B H 0.4362 0.2807 1.0076 0.087 Uiso 1 calc R . .
H14C H 0.4990 0.1531 1.0349 0.087 Uiso 1 calc R . .
C15 C 0.6147(4) 0.3673(5) 1.0343(2) 0.0698(15) Uani 1 d . . .
H15A H 0.6309 0.3147 1.0710 0.105 Uiso 1 calc R . .
H15B H 0.5773 0.4461 1.0393 0.105 Uiso 1 calc R . .
H15C H 0.6709 0.3989 1.0246 0.105 Uiso 1 calc R . .
C16 C 0.6783(3) -0.0634(5) 0.86424(19) 0.0504(11) Uani 1 d . . .
H16 H 0.6579 -0.0082 0.8273 0.061 Uiso 1 calc R . .
C17 C 0.6111(4) -0.1840(5) 0.8594(2) 0.0768(16) Uani 1 d . . .
H17A H 0.6295 -0.2407 0.8948 0.115 Uiso 1 calc R . .
H17B H 0.6122 -0.2388 0.8246 0.115 Uiso 1 calc R . .
H17C H 0.5488 -0.1491 0.8556 0.115 Uiso 1 calc R . .
C18 C 0.7773(4) -0.1103(6) 0.8687(3) 0.0806(17) Uani 1 d . . .
H18A H 0.8180 -0.0308 0.8742 0.121 Uiso 1 calc R . .
H18B H 0.7798 -0.1579 0.8324 0.121 Uiso 1 calc R . .
H18C H 0.7972 -0.1722 0.9023 0.121 Uiso 1 calc R . .
C19 C 0.4295(3) 0.0719(4) 0.85016(17) 0.0400(10) Uani 1 d . . .
C20 C 0.7410(3) 0.2513(5) 0.8046(2) 0.0630(14) Uani 1 d . . .
H20A H 0.7193 0.1935 0.7698 0.094 Uiso 1 calc R . .
H20B H 0.7735 0.1951 0.8380 0.094 Uiso 1 calc R . .
H20C H 0.7828 0.3209 0.7964 0.094 Uiso 1 calc R . .
C21 C 0.6021(3) 0.4694(5) 0.7621(2) 0.0549(12) Uani 1 d . . .
H21A H 0.6558 0.5224 0.7589 0.082 Uiso 1 calc R . .
H21B H 0.5561 0.5307 0.7712 0.082 Uiso 1 calc R . .
H21C H 0.5757 0.4227 0.7247 0.082 Uiso 1 calc R . .
C22 C 0.6921(3) 0.4448(5) 0.8920(2) 0.0589(13) Uani 1 d . . .
H22A H 0.7344 0.5118 0.8823 0.088 Uiso 1 calc R . .
H22B H 0.7260 0.3850 0.9236 0.088 Uiso 1 calc R . .
H22C H 0.6435 0.4924 0.9051 0.088 Uiso 1 calc R . .
C23 C 1.0647(7) 0.7726(15) 1.0148(6) 0.208(6) Uani 1 d . . .
H23A H 1.1142 0.8185 1.0436 0.311 Uiso 1 calc R . .
H23B H 1.0512 0.8230 0.9775 0.311 Uiso 1 calc R . .
H23C H 1.0839 0.6796 1.0082 0.311 Uiso 1 calc R . .
C24 C 0.9790(6) 0.7672(9) 1.0379(4) 0.109(3) Uani 1 d . . .
C25 C 0.9135(6) 0.6734(8) 1.0144(3) 0.110(3) Uani 1 d . . .
H25 H 0.9239 0.6128 0.9852 0.132 Uiso 1 calc R . .
C26 C 0.8341(8) 0.6631(12) 1.0310(5) 0.135(4) Uani 1 d . . .
H26 H 0.7896 0.5959 1.0145 0.162 Uiso 1 calc R . .
C27 C 0.8198(9) 0.755(2) 1.0735(6) 0.193(8) Uani 1 d . . .
H27 H 0.7646 0.7507 1.0861 0.231 Uiso 1 calc R . .
C28 C 0.8882(13) 0.8559(15) 1.0982(5) 0.182(8) Uani 1 d . . .
H28 H 0.8795 0.9197 1.1268 0.219 Uiso 1 calc R . .
C29 C 0.9665(10) 0.8553(11) 1.0784(4) 0.157(6) Uani 1 d . . .
H29 H 1.0134 0.9198 1.0941 0.188 Uiso 1 calc R . .
N1 N 0.38424(19) 0.3415(3) 0.74973(13) 0.0333(8) Uani 1 d . . .
N2 N 0.44824(18) 0.1804(3) 0.70992(13) 0.0354(8) Uani 1 d . . .
N3 N 0.6185(2) 0.1714(3) 0.96670(13) 0.0349(8) Uani 1 d . . .
N4 N 0.6720(2) 0.0255(3) 0.91442(14) 0.0381(8) Uani 1 d . . .
N5 N 0.3708(3) 0.0016(4) 0.85747(16) 0.0633(12) Uani 1 d . . .

loop_
_atom_site_aniso_label
_atom_site_aniso_U_11
_atom_site_aniso_U_22
_atom_site_aniso_U_33
_atom_site_aniso_U_23
_atom_site_aniso_U_13
_atom_site_aniso_U_12
Ni 0.0278(2) 0.0279(3) 0.0254(2) -0.0010(2) 0.00635(17) -0.0010(2)
Si 0.0336(5) 0.0320(7) 0.0383(6) 0.0005(4) 0.0115(5) -0.0042(4)
C1 0.0270(17) 0.033(2) 0.0262(19) -0.0062(15) 0.0103(15) -0.0050(14)
C2 0.038(2) 0.068(3) 0.027(2) -0.0034(19) -0.0020(18) 0.0020(19)
C3 0.036(2) 0.058(3) 0.041(2) 0.003(2) 0.0004(19) 0.0083(19)
C4 0.041(2) 0.043(3) 0.042(2) -0.0079(19) 0.0116(19) 0.0064(18)
C5 0.096(4) 0.081(4) 0.117(5) -0.035(4) 0.080(4) -0.020(3)
C6 0.085(3) 0.048(4) 0.087(4) 0.002(3) 0.029(3) 0.021(3)
C7 0.0341(19) 0.054(3) 0.036(2) -0.0162(18) 0.0095(17) 0.0026(18)
C8 0.061(3) 0.058(4) 0.074(3) -0.022(3) 0.022(3) 0.004(2)
C9 0.067(3) 0.092(4) 0.071(3) -0.015(3) 0.042(3) 0.004(3)
C10 0.0284(17) 0.033(2) 0.0297(19) -0.0012(15) 0.0110(15) -0.0057(15)
C11 0.047(2) 0.055(3) 0.043(2) 0.018(2) 0.008(2) 0.013(2)
C12 0.051(2) 0.053(3) 0.030(2) 0.0102(19) 0.000(2) 0.004(2)
C13 0.051(2) 0.041(3) 0.035(2) -0.0042(17) 0.0148(18) 0.0043(18)
C14 0.056(2) 0.065(4) 0.062(3) -0.007(2) 0.032(2) 0.003(2)
C15 0.094(4) 0.066(4) 0.051(3) -0.032(2) 0.021(3) -0.012(3)
C16 0.069(3) 0.044(3) 0.043(2) 0.0072(19) 0.024(2) 0.021(2)
C17 0.121(4) 0.039(3) 0.073(3) -0.015(3) 0.031(3) 0.005(3)
C18 0.089(4) 0.090(4) 0.076(4) 0.016(3) 0.045(3) 0.049(3)
C19 0.036(2) 0.052(3) 0.030(2) 0.0010(18) 0.0052(17) -0.0100(19)
C20 0.046(2) 0.062(3) 0.092(4) 0.003(3) 0.037(3) -0.007(2)
C21 0.058(3) 0.048(3) 0.063(3) 0.013(2) 0.023(2) -0.011(2)
C22 0.070(3) 0.047(3) 0.059(3) -0.008(2) 0.015(3) -0.025(2)
C23 0.140(8) 0.300(17) 0.184(11) 0.053(11) 0.043(9) -0.003(9)
C24 0.105(6) 0.115(7) 0.092(5) 0.019(5) -0.004(5) -0.008(5)
C25 0.132(6) 0.098(6) 0.079(5) 0.029(4) -0.013(5) -0.003(5)
C26 0.136(8) 0.147(10) 0.114(8) 0.075(7) 0.014(7) -0.011(7)
C27 0.159(10) 0.30(2) 0.131(11) 0.165(13) 0.052(9) 0.093(12)
C28 0.29(2) 0.177(13) 0.060(5) 0.028(6) 0.016(9) 0.142(13)
C29 0.246(14) 0.115(8) 0.078(6) -0.022(5) -0.016(8) 0.058(8)
N1 0.0298(14) 0.038(2) 0.0299(16) -0.0007(13) 0.0035(13) 0.0051(12)
N2 0.0285(14) 0.045(2) 0.0313(16) -0.0066(15) 0.0052(13) 0.0000(14)
N3 0.0394(16) 0.037(2) 0.0276(16) -0.0013(14) 0.0069(13) -0.0026(14)
N4 0.0407(17) 0.036(2) 0.0361(17) 0.0038(14) 0.0076(15) 0.0094(14)
N5 0.055(2) 0.086(3) 0.045(2) 0.005(2) 0.0058(19) -0.033(2)

loop_
_atom_type_symbol
_atom_type_description
_atom_type_scat_dispersion_real
_atom_type_scat_dispersion_imag
_atom_type_scat_source
C C 0.0033 0.0016 'International Tables Vol C Tables 4.2.6.8 and 6.1.1.4'
H H 0.0000 0.0000 'International Tables Vol C Tables 4.2.6.8 and 6.1.1.4'
N N 0.0061 0.0033 'International Tables Vol C Tables 4.2.6.8 and 6.1.1.4'
Si Si 0.0817 0.0704 'International Tables Vol C Tables 4.2.6.8 and 6.1.1.4'
Ni Ni 0.3393 1.1124 'International Tables Vol C Tables 4.2.6.8 and 6.1.1.4'

loop_
_geom_angle_atom_site_label_1
_geom_angle_atom_site_label_2
_geom_angle_atom_site_label_3
_geom_angle
_geom_angle_site_symmetry_1
_geom_angle_site_symmetry_3
_geom_angle_publ_flag
C1 Ni C10 174.51(17) . . ?
C1 Ni C19 91.02(15) . . ?
C10 Ni C19 92.44(15) . . ?
C1 Ni Si 88.16(11) . . ?
C10 Ni Si 88.56(11) . . ?
C19 Ni Si 177.48(14) . . ?
C21 Si C20 102.6(2) . . ?
C21 Si C22 104.0(2) . . ?
C20 Si C22 104.1(2) . . ?
C21 Si Ni 117.05(14) . . ?
C20 Si Ni 114.42(16) . . ?
C22 Si Ni 113.11(17) . . ?
N2 C1 N1 104.5(3) . . ?
N2 C1 Ni 126.0(3) . . ?
N1 C1 Ni 128.9(3) . . ?
C3 C2 N2 107.5(3) . . ?
C3 C2 H2 126.2 . . ?
N2 C2 H2 126.2 . . ?
C2 C3 N1 107.1(3) . . ?
C2 C3 H3 126.4 . . ?
N1 C3 H3 126.4 . . ?
N1 C4 C5 110.6(4) . . ?
N1 C4 C6 110.3(4) . . ?
C5 C4 C6 111.2(4) . . ?
N1 C4 H4 108.2 . . ?
C5 C4 H4 108.2 . . ?
C6 C4 H4 108.2 . . ?
C4 C5 H5A 109.5 . . ?
C4 C5 H5B 109.5 . . ?
H5A C5 H5B 109.5 . . ?
C4 C5 H5C 109.5 . . ?
H5A C5 H5C 109.5 . . ?
H5B C5 H5C 109.5 . . ?
C4 C6 H6A 109.5 . . ?
C4 C6 H6B 109.5 . . ?
H6A C6 H6B 109.5 . . ?
C4 C6 H6C 109.5 . . ?
H6A C6 H6C 109.5 . . ?
H6B C6 H6C 109.5 . . ?
N2 C7 C8 111.0(3) . . ?
N2 C7 C9 110.8(4) . . ?
C8 C7 C9 112.2(4) . . ?
N2 C7 H7 107.5 . . ?
C8 C7 H7 107.5 . . ?
C9 C7 H7 107.5 . . ?
C7 C8 H8A 109.5 . . ?
C7 C8 H8B 109.5 . . ?
H8A C8 H8B 109.5 . . ?
C7 C8 H8C 109.5 . . ?
H8A C8 H8C 109.5 . . ?
H8B C8 H8C 109.5 . . ?
C7 C9 H9A 109.5 . . ?
C7 C9 H9B 109.5 . . ?
H9A C9 H9B 109.5 . . ?
C7 C9 H9C 109.5 . . ?
H9A C9 H9C 109.5 . . ?
H9B C9 H9C 109.5 . . ?
N3 C10 N4 104.0(3) . . ?
N3 C10 Ni 130.3(3) . . ?
N4 C10 Ni 125.3(3) . . ?
C12 C11 N4 108.2(3) . . ?
C12 C11 H11 125.9 . . ?
N4 C11 H11 125.9 . . ?
C11 C12 N3 106.2(3) . . ?
C11 C12 H12 126.9 . . ?
N3 C12 H12 126.9 . . ?
N3 C13 C14 110.5(3) . . ?
N3 C13 C15 111.4(3) . . ?
C14 C13 C15 111.9(4) . . ?
N3 C13 H13 107.6 . . ?
C14 C13 H13 107.6 . . ?
C15 C13 H13 107.6 . . ?
C13 C14 H14A 109.5 . . ?
C13 C14 H14B 109.5 . . ?
H14A C14 H14B 109.5 . . ?
C13 C14 H14C 109.5 . . ?
H14A C14 H14C 109.5 . . ?
H14B C14 H14C 109.5 . . ?
C13 C15 H15A 109.5 . . ?
C13 C15 H15B 109.5 . . ?
H15A C15 H15B 109.5 . . ?
C13 C15 H15C 109.5 . . ?
H15A C15 H15C 109.5 . . ?
H15B C15 H15C 109.5 . . ?
N4 C16 C18 112.2(4) . . ?
N4 C16 C17 109.7(4) . . ?
C18 C16 C17 112.4(4) . . ?
N4 C16 H16 107.4 . . ?
C18 C16 H16 107.4 . . ?
C17 C16 H16 107.4 . . ?
C16 C17 H17A 109.5 . . ?
C16 C17 H17B 109.5 . . ?
H17A C17 H17B 109.5 . . ?
C16 C17 H17C 109.5 . . ?
H17A C17 H17C 109.5 . . ?
H17B C17 H17C 109.5 . . ?
C16 C18 H18A 109.5 . . ?
C16 C18 H18B 109.5 . . ?
H18A C18 H18B 109.5 . . ?
C16 C18 H18C 109.5 . . ?
H18A C18 H18C 109.5 . . ?
H18B C18 H18C 109.5 . . ?
N5 C19 Ni 179.7(4) . . ?
Si C20 H20A 109.5 . . ?
Si C20 H20B 109.5 . . ?
H20A C20 H20B 109.5 . . ?
Si C20 H20C 109.5 . . ?
H20A C20 H20C 109.5 . . ?
H20B C20 H20C 109.5 . . ?
Si C21 H21A 109.5 . . ?
Si C21 H21B 109.5 . . ?
H21A C21 H21B 109.5 . . ?
Si C21 H21C 109.5 . . ?
H21A C21 H21C 109.5 . . ?
H21B C21 H21C 109.5 . . ?
Si C22 H22A 109.5 . . ?
Si C22 H22B 109.5 . . ?
H22A C22 H22B 109.5 . . ?
Si C22 H22C 109.5 . . ?
H22A C22 H22C 109.5 . . ?
H22B C22 H22C 109.5 . . ?
C24 C23 H23A 109.5 . . ?
C24 C23 H23B 109.5 . . ?
H23A C23 H23B 109.5 . . ?
C24 C23 H23C 109.5 . . ?
H23A C23 H23C 109.5 . . ?
H23B C23 H23C 109.5 . . ?
C29 C24 C25 120.7(11) . . ?
C29 C24 C23 121.1(11) . . ?
C25 C24 C23 118.1(11) . . ?
C26 C25 C24 122.5(10) . . ?
C26 C25 H25 118.8 . . ?
C24 C25 H25 118.8 . . ?
C25 C26 C27 117.6(12) . . ?
C25 C26 H26 121.2 . . ?
C27 C26 H26 121.2 . . ?
C26 C27 C28 120.4(15) . . ?
C26 C27 H27 119.8 . . ?
C28 C27 H27 119.8 . . ?
C29 C28 C27 116.6(14) . . ?
C29 C28 H28 121.7 . . ?
C27 C28 H28 121.7 . . ?
C24 C29 C28 122.1(14) . . ?
C24 C29 H29 118.9 . . ?
C28 C29 H29 118.9 . . ?
C1 N1 C3 110.3(3) . . ?
C1 N1 C4 123.2(3) . . ?
C3 N1 C4 126.4(3) . . ?
C1 N2 C2 110.5(3) . . ?
C1 N2 C7 122.7(3) . . ?
C2 N2 C7 126.8(3) . . ?
C10 N3 C12 111.2(3) . . ?
C10 N3 C13 123.6(3) . . ?
C12 N3 C13 124.7(3) . . ?
C10 N4 C11 110.4(3) . . ?
C10 N4 C16 123.6(3) . . ?
C11 N4 C16 125.2(3) . . ?

loop_
_geom_bond_atom_site_label_1
_geom_bond_atom_site_label_2
_geom_bond_distance
_geom_bond_site_symmetry_2
_geom_bond_publ_flag
Ni C1 1.884(3) . ?
Ni C10 1.895(3) . ?
Ni C19 1.934(4) . ?
Ni Si 2.2722(12) . ?
Si C21 1.888(4) . ?
Si C20 1.890(5) . ?
Si C22 1.895(4) . ?
C1 N2 1.361(5) . ?
C1 N1 1.367(5) . ?
C2 C3 1.327(6) . ?
C2 N2 1.391(4) . ?
C2 H2 0.9400 . ?
C3 N1 1.395(5) . ?
C3 H3 0.9400 . ?
C4 N1 1.467(5) . ?
C4 C5 1.489(7) . ?
C4 C6 1.524(7) . ?
C4 H4 0.9900 . ?
C5 H5A 0.9700 . ?
C5 H5B 0.9700 . ?
C5 H5C 0.9700 . ?
C6 H6A 0.9700 . ?
C6 H6B 0.9700 . ?
C6 H6C 0.9700 . ?
C7 N2 1.478(5) . ?
C7 C8 1.503(6) . ?
C7 C9 1.510(7) . ?
C7 H7 0.9900 . ?
C8 H8A 0.9700 . ?
C8 H8B 0.9700 . ?
C8 H8C 0.9700 . ?
C9 H9A 0.9700 . ?
C9 H9B 0.9700 . ?
C9 H9C 0.9700 . ?
C10 N3 1.361(5) . ?
C10 N4 1.362(5) . ?
C11 C12 1.326(6) . ?
C11 N4 1.382(5) . ?
C11 H11 0.9400 . ?
C12 N3 1.390(4) . ?
C12 H12 0.9400 . ?
C13 N3 1.464(5) . ?
C13 C14 1.504(6) . ?
C13 C15 1.532(5) . ?
C13 H13 0.9900 . ?
C14 H14A 0.9700 . ?
C14 H14B 0.9700 . ?
C14 H14C 0.9700 . ?
C15 H15A 0.9700 . ?
C15 H15B 0.9700 . ?
C15 H15C 0.9700 . ?
C16 N4 1.472(6) . ?
C16 C18 1.520(6) . ?
C16 C17 1.525(7) . ?
C16 H16 0.9900 . ?
C17 H17A 0.9700 . ?
C17 H17B 0.9700 . ?
C17 H17C 0.9700 . ?
C18 H18A 0.9700 . ?
C18 H18B 0.9700 . ?
C18 H18C 0.9700 . ?
C19 N5 1.154(5) . ?
C20 H20A 0.9700 . ?
C20 H20B 0.9700 . ?
C20 H20C 0.9700 . ?
C21 H21A 0.9700 . ?
C21 H21B 0.9700 . ?
C21 H21C 0.9700 . ?
C22 H22A 0.9700 . ?
C22 H22B 0.9700 . ?
C22 H22C 0.9700 . ?
C23 C24 1.506(14) . ?
C23 H23A 0.9700 . ?
C23 H23B 0.9700 . ?
C23 H23C 0.9700 . ?
C24 C29 1.318(13) . ?
C24 C25 1.344(10) . ?
C25 C26 1.336(13) . ?
C25 H25 0.9400 . ?
C26 C27 1.385(18) . ?
C26 H26 0.9400 . ?
C27 C28 1.424(18) . ?
C27 H27 0.9400 . ?
C28 C29 1.357(18) . ?
C28 H28 0.9400 . ?
C29 H29 0.9400 . ?
